data_4500761
loop_
_publ_author_name
'Hisamatsu, Shugo'
'Masu, Hyuma'
'Azumaya, Isao'
'Takahashi, Masahiro'
'Kishikawa, Keiki'
'Kohmoto, Shigeo'

_publ_section_title
;
 U-Shaped Ureadicarboxylic Acid as a Versatile Folding Unit for
 Construction of Zigzag-type Architecture
;
_journal_issue 5
_journal_name_full 'Crystal Growth &amp; Design'
_journal_page_first 1453
_journal_paper_doi 10.1021/cg2002546
_journal_volume 11
_journal_year 2011
_chemical_formula_sum 'C29 H26 N4 O5'
_chemical_formula_weight 510.54
_chemical_name_systematic
; 
 ? 
;
_space_group_IT_number 14
_symmetry_cell_setting monoclinic
_symmetry_space_group_name_Hall '-P 2ybc'
_symmetry_space_group_name_H-M 'P 1 21/c 1'
_atom_sites_solution_hydrogens geom
_atom_sites_solution_primary direct
_atom_sites_solution_secondary difmap
_audit_creation_method SHELXL-97
_cell_angle_alpha 90.00
_cell_angle_beta 115.1360(10)
_cell_angle_gamma 90.00
_cell_formula_units_Z 4
_cell_length_a 21.787(2)
_cell_length_b 6.5789(7)
_cell_length_c 19.458(2)
_cell_measurement_reflns_used 2389
_cell_measurement_temperature 200
_cell_measurement_theta_max 26.30
_cell_measurement_theta_min 2.36
_cell_volume 2524.9(4)
_computing_cell_refinement 'APEX2 (Bruker AXS, 2006)'
_computing_data_collection 'APEX2 (Bruker AXS, 2006)'
_computing_data_reduction 'SAINT (Bruker AXS, 2004)'
_computing_molecular_graphics 'XSHEL (Bruker AXS,2002)'
_computing_publication_material 'XCIF (Bruker AXS, 2001)'
_computing_structure_refinement 'SHELXL-97 (Sheldrick, 1997)'
_computing_structure_solution 'SHELXS-97 (Sheldrick, 1997)'
_diffrn_ambient_temperature 200
_diffrn_detector_area_resol_mean 8.333
_diffrn_measured_fraction_theta_full 0.995
_diffrn_measured_fraction_theta_max 0.906
_diffrn_measurement_device_type 'Bruker APEXII CCD area detector'
_diffrn_measurement_method 'phi and omega scans'
_diffrn_radiation_monochromator graphite
_diffrn_radiation_source 'sealed tube'
_diffrn_radiation_type MoK\a
_diffrn_radiation_wavelength 0.71073
_diffrn_reflns_av_R_equivalents 0.0249
_diffrn_reflns_av_sigmaI/netI 0.0315
_diffrn_reflns_limit_h_max 27
_diffrn_reflns_limit_h_min -25
_diffrn_reflns_limit_k_max 8
_diffrn_reflns_limit_k_min -8
_diffrn_reflns_limit_l_max 16
_diffrn_reflns_limit_l_min -25
_diffrn_reflns_number 11982
_diffrn_reflns_theta_full 25.00
_diffrn_reflns_theta_max 27.23
_diffrn_reflns_theta_min 2.07
_exptl_absorpt_coefficient_mu 0.094
_exptl_absorpt_correction_T_max 0.9815
_exptl_absorpt_correction_T_min 0.9635
_exptl_absorpt_correction_type empirical
_exptl_absorpt_process_details
;
SADABS Sheldrick 1996
;
_exptl_crystal_colour colourless
_exptl_crystal_density_diffrn 1.343
_exptl_crystal_density_method 'not measured'
_exptl_crystal_description prismatic
_exptl_crystal_F_000 1072
_exptl_crystal_size_max 0.40
_exptl_crystal_size_mid 0.30
_exptl_crystal_size_min 0.20
_refine_diff_density_max 0.191
_refine_diff_density_min -0.266
_refine_diff_density_rms 0.040
_refine_ls_extinction_coef 0.0025(5)
_refine_ls_extinction_expression Fc^*^=kFc[1+0.001xFc^2^\l^3^/sin(2\q)]^-1/4^
_refine_ls_extinction_method SHELXL
_refine_ls_goodness_of_fit_ref 1.038
_refine_ls_hydrogen_treatment mixed
_refine_ls_matrix_type full
_refine_ls_number_parameters 481
_refine_ls_number_reflns 5126
_refine_ls_number_restraints 0
_refine_ls_restrained_S_all 1.038
_refine_ls_R_factor_all 0.0759
_refine_ls_R_factor_gt 0.0448
_refine_ls_shift/su_max 0.001
_refine_ls_shift/su_mean 0.000
_refine_ls_structure_factor_coef Fsqd
_refine_ls_weighting_details 'calc w=1/[\s^2^(Fo^2^)+(0.0564P)^2^+0.3277P] where P=(Fo^2^+2Fc^2^)/3'
_refine_ls_weighting_scheme calc
_refine_ls_wR_factor_gt 0.1074
_refine_ls_wR_factor_ref 0.1252
_reflns_number_gt 3347
_reflns_number_total 5126
_reflns_threshold_expression >2sigma(I)
_cod_data_source_file cg2002546_si_002.cif
_cod_data_source_block 3(a1007201mas)
_cod_depositor_comments
;
The following automatic conversions were performed:

'_symmetry_cell_setting' value 'Monoclinic' changed to 'monoclinic'
according to /home/saulius/struct/CIF-dictionaries/cif_core.dic
dictionary named 'cif_core.dic' version 2.4.1 from 2010-06-29.

Automatic conversion script
Id: cif_fix_values 1715 2011-07-08 13:25:40Z adriana 
;
_cod_original_cell_volume 2524.8(5)
_cod_original_sg_symbol_H-M 'P2(1)/c  '
_cod_database_code 4500761

loop_
_symmetry_equiv_pos_as_xyz
'x, y, z'
'-x, y+1/2, -z+1/2'
'-x, -y, -z'
'x, -y-1/2, z-1/2'

loop_
_atom_site_label
_atom_site_type_symbol
_atom_site_fract_x
_atom_site_fract_y
_atom_site_fract_z
_atom_site_U_iso_or_equiv
_atom_site_adp_type
_atom_site_occupancy
_atom_site_symmetry_multiplicity
_atom_site_calc_flag
_atom_site_refinement_flags
_atom_site_disorder_assembly
_atom_site_disorder_group
C1 C 0.53334(8) 0.7561(3) 0.54376(8) 0.0398(4) Uani 1 1 d . . .
C2 C 0.56488(8) 0.7936(3) 0.68140(9) 0.0433(5) Uani 1 1 d . . .
C3 C 0.58200(8) 0.9972(3) 0.69205(9) 0.0477(5) Uani 1 1 d . . .
H3 H 0.5648 1.0890 0.6505 0.057 Uiso 1 1 calc R . .
C4 C 0.62465(9) 1.0662(3) 0.76418(9) 0.0517(5) Uani 1 1 d . . .
H4 H 0.6361 1.2064 0.7718 0.062 Uiso 1 1 calc R . .
C5 C 0.65071(8) 0.9336(4) 0.82509(9) 0.0505(5) Uani 1 1 d . . .
C6 C 0.63194(9) 0.7305(4) 0.81418(10) 0.0554(6) Uani 1 1 d . . .
H6 H 0.6491 0.6387 0.8558 0.067 Uiso 1 1 calc R . .
C7 C 0.58826(9) 0.6611(3) 0.74293(9) 0.0511(5) Uani 1 1 d . . .
H7 H 0.5742 0.5230 0.7361 0.061 Uiso 1 1 calc R . .
C8 C 0.69876(9) 1.0036(5) 0.90164(11) 0.0616(6) Uani 1 1 d . . .
C9 C 0.65585(8) 0.7019(3) 0.61680(9) 0.0402(4) Uani 1 1 d . . .
C10 C 0.65475(8) 0.4962(3) 0.63136(9) 0.0441(5) Uani 1 1 d . . .
H10 H 0.6176 0.4147 0.5994 0.053 Uiso 1 1 calc R . .
C11 C 0.70791(8) 0.4099(3) 0.69250(9) 0.0451(5) Uani 1 1 d . . .
H11 H 0.7068 0.2690 0.7027 0.054 Uiso 1 1 calc R . .
C12 C 0.76300(8) 0.5270(3) 0.73934(9) 0.0450(5) Uani 1 1 d . . .
C13 C 0.76490(8) 0.7312(3) 0.72213(10) 0.0503(5) Uani 1 1 d . . .
H13 H 0.8030 0.8117 0.7527 0.060 Uiso 1 1 calc R . .
C14 C 0.71207(8) 0.8180(3) 0.66113(9) 0.0475(5) Uani 1 1 d . . .
H14 H 0.7141 0.9573 0.6494 0.057 Uiso 1 1 calc R . .
C15 C 0.81879(9) 0.4386(4) 0.80705(10) 0.0523(5) Uani 1 1 d . . .
C16 C 0.46005(8) 0.6130(3) 0.59806(10) 0.0514(5) Uani 1 1 d . . .
H16A H 0.4331 0.5815 0.5443 0.077 Uiso 1 1 calc R . .
H16B H 0.4338 0.7013 0.6162 0.077 Uiso 1 1 calc R . .
H16C H 0.4714 0.4866 0.6275 0.077 Uiso 1 1 calc R . .
C17 C 0.61249(9) 0.9006(3) 0.49795(10) 0.0531(5) Uani 1 1 d . . .
H17A H 0.5694 0.9269 0.4540 0.080 Uiso 1 1 calc R . .
H17B H 0.6414 0.8164 0.4823 0.080 Uiso 1 1 calc R . .
H17C H 0.6353 1.0299 0.5183 0.080 Uiso 1 1 calc R . .
C18A C -0.0949(5) 0.9788(13) -0.0189(5) 0.0330(18) Uani 0.459(8) 1 d P A 1
H18A H -0.1199 0.8718 -0.0517 0.040 Uiso 0.459(8) 1 calc PR A 1
C19A C -0.0488(4) 0.9303(11) 0.0568(4) 0.0360(14) Uani 0.459(8) 1 d P A 1
H19A H -0.0430 0.7936 0.0742 0.043 Uiso 0.459(8) 1 calc PR A 1
C20A C -0.0130(4) 1.0849(14) 0.1041(5) 0.0334(17) Uani 0.459(8) 1 d P A 1
C21A C -0.0225(3) 1.2805(11) 0.0751(4) 0.0356(16) Uani 0.459(8) 1 d P A 1
H21A H 0.0022 1.3909 0.1059 0.043 Uiso 0.459(8) 1 calc PR A 1
C22A C -0.0689(5) 1.3136(11) 0.0001(6) 0.0373(15) Uani 0.459(8) 1 d P A 1
H22A H -0.0752 1.4486 -0.0190 0.045 Uiso 0.459(8) 1 calc PR A 1
C23A C 0.0362(2) 1.0519(9) 0.1831(3) 0.0345(15) Uani 0.459(8) 1 d P A 1
H23A H 0.0561 1.1706 0.2116 0.041 Uiso 0.459(8) 1 calc PR A 1
C24A C 0.0562(2) 0.8759(9) 0.2196(3) 0.0361(14) Uani 0.459(8) 1 d P A 1
H24A H 0.0357 0.7569 0.1916 0.043 Uiso 0.459(8) 1 calc PR A 1
C25A C 0.1053(3) 0.8452(13) 0.2965(3) 0.0321(13) Uani 0.459(8) 1 d P A 1
C26A C 0.1287(3) 0.6501(11) 0.3225(3) 0.0368(14) Uani 0.459(8) 1 d P A 1
H26A H 0.1108 0.5372 0.2896 0.044 Uiso 0.459(8) 1 calc PR A 1
C27A C 0.1772(3) 0.6192(10) 0.3950(4) 0.0330(14) Uani 0.459(8) 1 d P A 1
H27A H 0.1921 0.4843 0.4106 0.040 Uiso 0.459(8) 1 calc PR A 1
C28A C 0.1819(3) 0.9575(12) 0.4215(4) 0.0404(14) Uani 0.459(8) 1 d P A 1
H28A H 0.2001 1.0669 0.4562 0.048 Uiso 0.459(8) 1 calc PR A 1
C29A C 0.1326(3) 1.0017(13) 0.3485(4) 0.0359(16) Uani 0.459(8) 1 d P A 1
H29A H 0.1179 1.1377 0.3347 0.043 Uiso 0.459(8) 1 calc PR A 1
C18B C -0.1054(4) 0.8980(13) -0.0196(5) 0.0436(17) Uani 0.541(8) 1 d P A 2
H18B H -0.1350 0.8002 -0.0534 0.052 Uiso 0.541(8) 1 calc PR A 2
C19B C -0.0615(3) 0.8376(11) 0.0517(3) 0.0440(13) Uani 0.541(8) 1 d P A 2
H19B H -0.0607 0.6995 0.0663 0.053 Uiso 0.541(8) 1 calc PR A 2
C20B C -0.0178(3) 0.9774(13) 0.1028(3) 0.0377(13) Uani 0.541(8) 1 d P A 2
C21B C -0.0206(3) 1.1758(14) 0.0789(4) 0.047(2) Uani 0.541(8) 1 d P A 2
H21B H 0.0083 1.2762 0.1119 0.057 Uiso 0.541(8) 1 calc PR A 2
C22B C -0.0661(4) 1.2257(12) 0.0059(5) 0.0466(16) Uani 0.541(8) 1 d P A 2
H22B H -0.0677 1.3626 -0.0103 0.056 Uiso 0.541(8) 1 calc PR A 2
C23B C 0.0299(2) 0.9051(9) 0.1790(3) 0.0413(12) Uani 0.541(8) 1 d P A 2
H23B H 0.0365 0.7626 0.1863 0.050 Uiso 0.541(8) 1 calc PR A 2
C24B C 0.06361(18) 1.0234(8) 0.2369(3) 0.0412(14) Uani 0.541(8) 1 d P A 2
H24B H 0.0557 1.1654 0.2294 0.049 Uiso 0.541(8) 1 calc PR A 2
C25B C 0.1127(2) 0.9565(12) 0.3128(3) 0.0346(13) Uani 0.541(8) 1 d P A 2
C26B C 0.1347(3) 0.7594(11) 0.3310(3) 0.0416(13) Uani 0.541(8) 1 d P A 2
H26B H 0.1172 0.6547 0.2941 0.050 Uiso 0.541(8) 1 calc PR A 2
C27B C 0.1835(3) 0.7143(12) 0.4051(4) 0.0395(15) Uani 0.541(8) 1 d P A 2
H27B H 0.1986 0.5778 0.4168 0.047 Uiso 0.541(8) 1 calc PR A 2
C28B C 0.1875(3) 1.0447(10) 0.4411(3) 0.0431(13) Uani 0.541(8) 1 d P A 2
H28B H 0.2056 1.1468 0.4790 0.052 Uiso 0.541(8) 1 calc PR A 2
C29B C 0.1406(2) 1.0997(10) 0.3704(3) 0.0408(13) Uani 0.541(8) 1 d P A 2
H29B H 0.1268 1.2377 0.3606 0.049 Uiso 0.541(8) 1 calc PR A 2
N1 N 0.52256(6) 0.7168(2) 0.60729(7) 0.0429(4) Uani 1 1 d . . .
N2 N 0.59957(6) 0.7945(2) 0.55623(7) 0.0420(4) Uani 1 1 d . . .
N3A N -0.1046(7) 1.1670(14) -0.0457(8) 0.035(2) Uani 0.459(8) 1 d P A 1
N4A N 0.2045(4) 0.7715(12) 0.4450(5) 0.0357(17) Uani 0.459(8) 1 d P A 1
N3B N -0.1083(6) 1.0909(13) -0.0432(7) 0.041(2) Uani 0.541(8) 1 d P A 2
N4B N 0.2091(4) 0.8532(11) 0.4591(5) 0.0414(15) Uani 0.541(8) 1 d P A 2
O1 O 0.48683(5) 0.75764(19) 0.47997(6) 0.0470(3) Uani 1 1 d . . .
O2 O 0.70331(7) 1.2046(3) 0.90876(8) 0.0708(5) Uani 1 1 d . . .
O3 O 0.73038(8) 0.8880(3) 0.95360(8) 0.0811(5) Uani 1 1 d . . .
O4 O 0.86966(6) 0.5317(3) 0.84712(7) 0.0756(5) Uani 1 1 d . . .
O5 O 0.80799(6) 0.2488(3) 0.81973(7) 0.0595(4) Uani 1 1 d . . .
H2 H 0.7338(13) 1.236(4) 0.9588(16) 0.105(9) Uiso 1 1 d . . .
H5 H 0.8418(12) 0.210(4) 0.8702(14) 0.094(8) Uiso 1 1 d . . .

loop_
_atom_site_aniso_label
_atom_site_aniso_U_11
_atom_site_aniso_U_22
_atom_site_aniso_U_33
_atom_site_aniso_U_23
_atom_site_aniso_U_13
_atom_site_aniso_U_12
C1 0.0301(8) 0.0586(12) 0.0262(8) -0.0100(8) 0.0077(7) -0.0063(8)
C2 0.0293(8) 0.0754(14) 0.0251(8) -0.0128(9) 0.0113(7) -0.0116(8)
C3 0.0384(9) 0.0726(14) 0.0315(9) -0.0138(9) 0.0142(8) -0.0130(9)
C4 0.0404(10) 0.0805(15) 0.0347(10) -0.0188(10) 0.0163(8) -0.0144(10)
C5 0.0332(9) 0.0918(16) 0.0279(9) -0.0191(10) 0.0144(7) -0.0138(10)
C6 0.0460(11) 0.0922(17) 0.0270(9) -0.0082(10) 0.0144(8) -0.0099(11)
C7 0.0469(11) 0.0762(14) 0.0304(9) -0.0108(9) 0.0166(8) -0.0146(10)
C8 0.0347(10) 0.116(2) 0.0324(11) -0.0274(13) 0.0129(9) -0.0155(12)
C9 0.0288(8) 0.0670(13) 0.0258(8) -0.0077(8) 0.0125(7) -0.0072(8)
C10 0.0289(9) 0.0692(14) 0.0299(9) -0.0108(9) 0.0083(7) -0.0104(8)
C11 0.0320(9) 0.0684(13) 0.0318(9) -0.0065(8) 0.0105(7) -0.0078(8)
C12 0.0289(9) 0.0769(15) 0.0275(8) -0.0051(9) 0.0103(7) -0.0098(9)
C13 0.0305(9) 0.0808(15) 0.0345(9) -0.0090(9) 0.0088(8) -0.0208(9)
C14 0.0362(10) 0.0696(13) 0.0351(9) -0.0056(9) 0.0134(8) -0.0147(9)
C15 0.0331(10) 0.0889(17) 0.0316(9) -0.0037(10) 0.0105(8) -0.0118(10)
C16 0.0357(9) 0.0782(15) 0.0390(10) -0.0117(9) 0.0146(8) -0.0166(9)
C17 0.0434(10) 0.0820(15) 0.0365(10) 0.0032(9) 0.0195(8) -0.0021(10)
C18A 0.036(4) 0.024(6) 0.032(3) 0.003(4) 0.008(3) -0.001(3)
C19A 0.040(3) 0.026(3) 0.043(3) 0.005(3) 0.019(3) 0.002(3)
C20A 0.031(3) 0.030(6) 0.039(4) -0.004(4) 0.015(3) -0.004(4)
C21A 0.033(2) 0.042(4) 0.027(2) 0.002(3) 0.0082(17) -0.001(3)
C22A 0.035(3) 0.036(4) 0.034(3) 0.008(3) 0.008(2) 0.005(3)
C23A 0.034(2) 0.038(3) 0.024(3) 0.004(2) 0.005(2) 0.0007(19)
C24A 0.035(2) 0.038(4) 0.028(3) 0.002(2) 0.006(2) 0.004(2)
C25A 0.031(2) 0.037(4) 0.027(3) 0.001(3) 0.011(2) 0.003(3)
C26A 0.037(2) 0.041(4) 0.027(2) 0.002(2) 0.0088(18) -0.001(3)
C27A 0.034(2) 0.032(3) 0.028(3) 0.001(3) 0.0083(19) -0.001(3)
C28A 0.044(3) 0.036(4) 0.037(3) -0.001(3) 0.013(3) -0.003(3)
C29A 0.045(3) 0.031(4) 0.026(4) -0.001(3) 0.009(3) 0.000(3)
C18B 0.042(3) 0.045(5) 0.039(2) 0.000(3) 0.012(2) 0.005(3)
C19B 0.040(3) 0.051(4) 0.035(2) 0.000(3) 0.0105(19) 0.004(3)
C20B 0.029(2) 0.055(4) 0.026(2) -0.004(3) 0.0092(18) 0.001(3)
C21B 0.043(3) 0.051(6) 0.046(4) -0.003(4) 0.018(3) -0.009(5)
C22B 0.044(3) 0.056(5) 0.036(3) 0.012(4) 0.013(2) 0.007(4)
C23B 0.037(2) 0.043(3) 0.041(3) 0.004(2) 0.014(2) 0.005(2)
C24B 0.040(2) 0.043(3) 0.038(3) 0.0082(19) 0.014(2) 0.0095(17)
C25B 0.032(3) 0.045(4) 0.025(3) 0.000(3) 0.010(2) 0.001(3)
C26B 0.039(2) 0.050(4) 0.035(2) -0.001(3) 0.014(2) -0.001(3)
C27B 0.038(3) 0.036(4) 0.038(3) 0.001(4) 0.011(2) 0.000(3)
C28B 0.044(2) 0.046(4) 0.037(3) 0.004(2) 0.014(2) -0.005(2)
C29B 0.037(2) 0.047(3) 0.034(3) 0.004(2) 0.0104(18) 0.000(2)
N1 0.0283(7) 0.0721(11) 0.0261(7) -0.0128(7) 0.0095(6) -0.0142(7)
N2 0.0297(7) 0.0689(11) 0.0258(7) -0.0033(7) 0.0104(6) -0.0062(7)
N3A 0.032(2) 0.032(5) 0.033(3) 0.006(4) 0.007(2) 0.005(4)
N4A 0.035(3) 0.039(5) 0.025(3) -0.003(4) 0.005(2) -0.001(4)
N3B 0.037(3) 0.047(7) 0.034(3) 0.006(5) 0.012(2) 0.012(4)
N4B 0.037(2) 0.048(4) 0.033(3) 0.006(3) 0.009(2) 0.001(3)
O1 0.0346(6) 0.0712(9) 0.0270(6) -0.0099(6) 0.0052(5) -0.0079(6)
O2 0.0487(8) 0.1134(15) 0.0396(8) -0.0365(9) 0.0083(7) -0.0167(8)
O3 0.0624(10) 0.1277(15) 0.0339(8) -0.0181(9) 0.0018(7) -0.0142(10)
O4 0.0410(8) 0.1143(13) 0.0461(8) 0.0031(8) -0.0060(6) -0.0248(8)
O5 0.0398(7) 0.0874(12) 0.0362(7) 0.0045(7) 0.0017(6) -0.0034(7)

loop_
_atom_type_symbol
_atom_type_description
_atom_type_scat_dispersion_real
_atom_type_scat_dispersion_imag
_atom_type_scat_source
C C 0.0033 0.0016 'International Tables Vol C Tables 4.2.6.8 and 6.1.1.4'
H H 0.0000 0.0000 'International Tables Vol C Tables 4.2.6.8 and 6.1.1.4'
N N 0.0061 0.0033 'International Tables Vol C Tables 4.2.6.8 and 6.1.1.4'
O O 0.0106 0.0060 'International Tables Vol C Tables 4.2.6.8 and 6.1.1.4'

loop_
_geom_angle_atom_site_label_1
_geom_angle_atom_site_label_2
_geom_angle_atom_site_label_3
_geom_angle
O1 C1 N1 121.90(15)
O1 C1 N2 121.97(15)
N1 C1 N2 116.13(13)
C3 C2 C7 120.08(16)
C3 C2 N1 120.65(17)
C7 C2 N1 119.27(18)
C2 C3 C4 119.35(19)
C2 C3 H3 120.3
C4 C3 H3 120.3
C5 C4 C3 120.9(2)
C5 C4 H4 119.5
C3 C4 H4 119.5
C4 C5 C6 119.27(16)
C4 C5 C8 121.5(2)
C6 C5 C8 119.3(2)
C7 C6 C5 120.24(19)
C7 C6 H6 119.9
C5 C6 H6 119.9
C6 C7 C2 120.0(2)
C6 C7 H7 120.0
C2 C7 H7 120.0
O3 C8 O2 122.95(18)
O3 C8 C5 123.3(3)
O2 C8 C5 113.8(2)
C10 C9 C14 119.83(16)
C10 C9 N2 120.19(15)
C14 C9 N2 119.98(18)
C11 C10 C9 119.79(16)
C11 C10 H10 120.1
C9 C10 H10 120.1
C10 C11 C12 120.73(19)
C10 C11 H11 119.6
C12 C11 H11 119.6
C13 C12 C11 118.90(16)
C13 C12 C15 119.82(16)
C11 C12 C15 121.28(19)
C14 C13 C12 120.58(16)
C14 C13 H13 119.7
C12 C13 H13 119.7
C13 C14 C9 120.04(19)
C13 C14 H14 120.0
C9 C14 H14 120.0
O4 C15 O5 123.08(18)
O4 C15 C12 123.6(2)
O5 C15 C12 113.33(16)
N1 C16 H16A 109.5
N1 C16 H16B 109.5
H16A C16 H16B 109.5
N1 C16 H16C 109.5
H16A C16 H16C 109.5
H16B C16 H16C 109.5
N2 C17 H17A 109.5
N2 C17 H17B 109.5
H17A C17 H17B 109.5
N2 C17 H17C 109.5
H17A C17 H17C 109.5
H17B C17 H17C 109.5
N3A C18A C19A 122.7(8)
N3A C18A H18A 118.6
C19A C18A H18A 118.6
C20A C19A C18A 118.6(5)
C20A C19A H19A 120.7
C18A C19A H19A 120.7
C19A C20A C21A 118.1(7)
C19A C20A C23A 123.1(7)
C21A C20A C23A 118.7(7)
C20A C21A C22A 119.2(7)
C20A C21A H21A 120.4
C22A C21A H21A 120.4
N3A C22A C21A 123.4(7)
N3A C22A H22A 118.3
C21A C22A H22A 118.3
C24A C23A C20A 128.0(6)
C24A C23A H23A 116.0
C20A C23A H23A 116.0
C23A C24A C25A 127.5(7)
C23A C24A H24A 116.3
C25A C24A H24A 116.3
C29A C25A C26A 116.2(5)
C29A C25A C24A 123.6(6)
C26A C25A C24A 120.2(5)
C27A C26A C25A 120.9(5)
C27A C26A H26A 119.6
C25A C26A H26A 119.6
N4A C27A C26A 123.0(6)
N4A C27A H27A 118.5
C26A C27A H27A 118.5
N4A C28A C29A 123.6(6)
N4A C28A H28A 118.2
C29A C28A H28A 118.2
C25A C29A C28A 119.5(5)
C25A C29A H29A 120.3
C28A C29A H29A 120.3
N3B C18B C19B 122.2(7)
N3B C18B H18B 118.9
C19B C18B H18B 118.9
C18B C19B C20B 120.3(5)
C18B C19B H19B 119.8
C20B C19B H19B 119.8
C21B C20B C19B 117.8(5)
C21B C20B C23B 123.6(6)
C19B C20B C23B 118.7(5)
C20B C21B C22B 118.7(6)
C20B C21B H21B 120.6
C22B C21B H21B 120.6
N3B C22B C21B 123.4(6)
N3B C22B H22B 118.3
C21B C22B H22B 118.3
C24B C23B C20B 124.7(6)
C24B C23B H23B 117.6
C20B C23B H23B 117.6
C23B C24B C25B 126.0(6)
C23B C24B H24B 117.0
C25B C24B H24B 117.0
C26B C25B C29B 116.5(4)
C26B C25B C24B 124.4(6)
C29B C25B C24B 119.2(5)
C25B C26B C27B 119.3(5)
C25B C26B H26B 120.3
C27B C26B H26B 120.3
N4B C27B C26B 123.1(6)
N4B C27B H27B 118.5
C26B C27B H27B 118.5
N4B C28B C29B 122.8(5)
N4B C28B H28B 118.6
C29B C28B H28B 118.6
C28B C29B C25B 121.0(5)
C28B C29B H29B 119.5
C25B C29B H29B 119.5
C1 N1 C2 123.68(14)
C1 N1 C16 118.79(13)
C2 N1 C16 117.06(13)
C1 N2 C9 122.28(14)
C1 N2 C17 118.92(14)
C9 N2 C17 117.72(13)
C22A N3A C18A 117.9(11)
C28A N4A C27A 116.9(7)
C22B N3B C18B 117.6(9)
C27B N4B C28B 117.4(6)
C8 O2 H2 108.6(16)
C15 O5 H5 108.6(15)

loop_
_geom_bond_atom_site_label_1
_geom_bond_atom_site_label_2
_geom_bond_distance
C1 O1 1.2244(17)
C1 N1 1.377(2)
C1 N2 1.381(2)
C2 C3 1.382(3)
C2 C7 1.391(3)
C2 N1 1.4336(19)
C3 C4 1.390(2)
C3 H3 0.9500
C4 C5 1.384(3)
C4 H4 0.9500
C5 C6 1.387(3)
C5 C8 1.484(2)
C6 C7 1.384(2)
C6 H6 0.9500
C7 H7 0.9500
C8 O3 1.218(3)
C8 O2 1.329(3)
C9 C10 1.385(3)
C9 C14 1.389(2)
C9 N2 1.427(2)
C10 C11 1.381(2)
C10 H10 0.9500
C11 C12 1.391(2)
C11 H11 0.9500
C12 C13 1.389(3)
C12 C15 1.480(2)
C13 C14 1.378(2)
C13 H13 0.9500
C14 H14 0.9500
C15 O4 1.215(2)
C15 O5 1.313(2)
C16 N1 1.465(2)
C16 H16A 0.9800
C16 H16B 0.9800
C16 H16C 0.9800
C17 N2 1.457(2)
C17 H17A 0.9800
C17 H17B 0.9800
C17 H17C 0.9800
C18A N3A 1.325(9)
C18A C19A 1.423(12)
C18A H18A 0.9500
C19A C20A 1.372(9)
C19A H19A 0.9500
C20A C21A 1.385(8)
C20A C23A 1.468(10)
C21A C22A 1.395(12)
C21A H21A 0.9500
C22A N3A 1.318(16)
C22A H22A 0.9500
C23A C24A 1.332(10)
C23A H23A 0.9500
C24A C25A 1.437(8)
C24A H24A 0.9500
C25A C29A 1.387(7)
C25A C26A 1.394(8)
C26A C27A 1.371(9)
C26A H26A 0.9500
C27A N4A 1.346(6)
C27A H27A 0.9500
C28A N4A 1.326(12)
C28A C29A 1.400(9)
C28A H28A 0.9500
C29A H29A 0.9500
C18B N3B 1.342(7)
C18B C19B 1.367(10)
C18B H18B 0.9500
C19B C20B 1.391(7)
C19B H19B 0.9500
C20B C21B 1.378(7)
C20B C23B 1.482(9)
C21B C22B 1.383(10)
C21B H21B 0.9500
C22B N3B 1.340(14)
C22B H22B 0.9500
C23B C24B 1.308(9)
C23B H23B 0.9500
C24B C25B 1.475(6)
C24B H24B 0.9500
C25B C26B 1.376(8)
C25B C29B 1.392(6)
C26B C27B 1.413(9)
C26B H26B 0.9500
C27B N4B 1.323(6)
C27B H27B 0.9500
C28B N4B 1.338(9)
C28B C29B 1.369(7)
C28B H28B 0.9500
C29B H29B 0.9500
O2 H2 0.94(3)
O5 H5 0.98(2)
